data_4306620
loop_
_publ_author_name
'Marie M. Melzer'
'Sarah Jarchow-Choy'
'Elzbieta Kogut'
'Timothy H. Warren'

_publ_contact_author 'Timothy H. Warren'
_publ_contact_author_email thw@georgetown.edu
_publ_section_title
;
Reductive Cleavage of O-, S-, and N-Organonitroso Compounds by Nickel(I)
\b-Diketiminates
;
_journal_name_full 'Inorganic Chemistry'
_journal_page_first 10187
_journal_page_last 10189
_journal_paper_doi 10.1021/ic8014332
_journal_volume 47
_journal_year 2008
_chemical_formula_moiety 'C35 H39 N3 Ni'
_chemical_formula_sum 'C35 H39 N3 Ni'
_chemical_formula_weight 560.40
_chemical_name_common Me3NNNiNPh2_cmpd5
_chemical_name_systematic
; 
 ? 
;
_space_group_IT_number 14
_symmetry_cell_setting monoclinic
_symmetry_space_group_name_Hall '-P 2yn'
_symmetry_space_group_name_H-M 'P 1 21/n 1'
_atom_sites_solution_hydrogens geom
_atom_sites_solution_primary direct
_atom_sites_solution_secondary difmap
_audit_creation_method SHELXL-97
_cell_angle_alpha 90.00
_cell_angle_beta 91.421(3)
_cell_angle_gamma 90.00
_cell_formula_units_Z 4
_cell_length_a 11.144(2)
_cell_length_b 16.469(4)
_cell_length_c 16.532(4)
_cell_measurement_reflns_used 6294
_cell_measurement_temperature 173(2)
_cell_measurement_theta_max 55.915
_cell_measurement_theta_min 4.415
_cell_volume 3033.2(12)
_computing_cell_refinement 'Bruker SMART'
_computing_data_collection 'Bruker SMART'
_computing_data_reduction 'Bruker SMART'
_computing_molecular_graphics 'ORTEP-3 for Windows; Ferrugia L J (1997), J. Appl. Cryst. 30, 565'
_computing_publication_material 'Bruker SHELXTL'
_computing_structure_refinement 'SHELXL-97 (Sheldrick, 1997)'
_computing_structure_solution 'SHELXS-97 (Sheldrick, 1990)'
_diffrn_ambient_temperature 173(2)
_diffrn_measured_fraction_theta_full 1.000
_diffrn_measured_fraction_theta_max 1.000
_diffrn_measurement_device_type 'SMART platform CCDm Bruker'
_diffrn_measurement_method 'omega scans'
_diffrn_radiation_monochromator graphite
_diffrn_radiation_source 'fine-focus sealed tube'
_diffrn_radiation_type MoK\a
_diffrn_radiation_wavelength 0.71073
_diffrn_reflns_av_R_equivalents 0.0886
_diffrn_reflns_av_sigmaI/netI 0.0652
_diffrn_reflns_limit_h_max 14
_diffrn_reflns_limit_h_min -14
_diffrn_reflns_limit_k_max 21
_diffrn_reflns_limit_k_min -20
_diffrn_reflns_limit_l_max 21
_diffrn_reflns_limit_l_min -21
_diffrn_reflns_number 25619
_diffrn_reflns_theta_full 27.00
_diffrn_reflns_theta_max 27.00
_diffrn_reflns_theta_min 2.18
_exptl_absorpt_coefficient_mu 0.667
_exptl_absorpt_correction_T_max 0.8672
_exptl_absorpt_correction_T_min 0.6905
_exptl_absorpt_correction_type multi-scan
_exptl_absorpt_process_details 'SADABS based on Blessing's method; Blessing, Acta Cryst. (1995) A51 33-38'
_exptl_crystal_colour Blue
_exptl_crystal_density_diffrn 1.227
_exptl_crystal_density_method 'not measured'
_exptl_crystal_description Block
_exptl_crystal_F_000 1192
_exptl_crystal_size_max 0.60
_exptl_crystal_size_mid 0.28
_exptl_crystal_size_min 0.22
_refine_diff_density_max 0.490
_refine_diff_density_min -0.287
_refine_diff_density_rms 0.053
_refine_ls_extinction_method none
_refine_ls_goodness_of_fit_ref 0.944
_refine_ls_hydrogen_treatment constr
_refine_ls_matrix_type full
_refine_ls_number_parameters 360
_refine_ls_number_reflns 6619
_refine_ls_number_restraints 0
_refine_ls_restrained_S_all 0.944
_refine_ls_R_factor_all 0.0582
_refine_ls_R_factor_gt 0.0350
_refine_ls_shift/su_max 0.003
_refine_ls_shift/su_mean 0.000
_refine_ls_structure_factor_coef Fsqd
_refine_ls_weighting_details 'calc w=1/[\s^2^(Fo^2^)+(0.0456P)^2^+0.0000P] where P=(Fo^2^+2Fc^2^)/3'
_refine_ls_weighting_scheme calc
_refine_ls_wR_factor_gt 0.0869
_refine_ls_wR_factor_ref 0.0912
_reflns_number_gt 4793
_reflns_number_total 6619
_reflns_threshold_expression >2sigma(I)
_cod_data_source_file ic8014332_si_004.cif
_cod_data_source_block Me3NNNiNPh2_cmpd5
_cod_depositor_comments
;
The following automatic conversions were performed:
'_symmetry_cell_setting' value 'Monoclinic' changed to 'monoclinic'
according to '/home/saulius/struct/CIF-dictionaries/cif_core.dic'
dictionary named 'cif_core.dic' version 2.4.1 from 2010-06-29.

Automatic conversion script
Id: cif_fix_enum 1527 2010-12-29 10:47:43Z saulius 
;
_cod_original_cell_volume 3033.2(11)
_cod_original_sg_symbol_Hall -P2yn
_cod_database_code 4306620

loop_
_symmetry_equiv_pos_as_xyz
'x, y, z'
'-x+1/2, y+1/2, -z+1/2'
'-x, -y, -z'
'x-1/2, -y-1/2, z-1/2'

loop_
_atom_site_label
_atom_site_type_symbol
_atom_site_fract_x
_atom_site_fract_y
_atom_site_fract_z
_atom_site_U_iso_or_equiv
_atom_site_adp_type
_atom_site_occupancy
_atom_site_symmetry_multiplicity
_atom_site_calc_flag
_atom_site_refinement_flags
_atom_site_disorder_assembly
_atom_site_disorder_group
Ni1 Ni 0.510070(19) 0.648690(14) 0.329859(14) 0.02388(8) Uani 1 1 d . . .
N3 N 0.63977(13) 0.68546(9) 0.27565(9) 0.0248(3) Uani 1 1 d . . .
N2 N 0.39993(12) 0.56696(9) 0.33621(9) 0.0244(3) Uani 1 1 d . . .
N1 N 0.44554(13) 0.70814(9) 0.41178(9) 0.0248(3) Uani 1 1 d . . .
C7 C 0.43090(18) 0.84861(11) 0.36568(12) 0.0314(4) Uani 1 1 d . . .
C33 C 1.00139(19) 0.64690(13) 0.34681(15) 0.0455(6) Uani 1 1 d . . .
H33 H 1.0824 0.6390 0.3644 0.055 Uiso 1 1 calc R . .
C15 C 0.45859(18) 0.42799(12) 0.12643(13) 0.0371(5) Uani 1 1 d . . .
C1 C 0.35903(16) 0.68440(11) 0.46101(11) 0.0260(4) Uani 1 1 d . . .
C3 C 0.32024(15) 0.55344(11) 0.39316(11) 0.0260(4) Uani 1 1 d . . .
C14 C 0.51913(18) 0.41142(12) 0.19780(14) 0.0385(5) Uani 1 1 d . . .
H14 H 0.5778 0.3696 0.1984 0.046 Uiso 1 1 calc R . .
C12 C 0.41318(15) 0.51594(11) 0.26694(11) 0.0242(4) Uani 1 1 d . . .
C17 C 0.34885(16) 0.53403(11) 0.19517(11) 0.0281(4) Uani 1 1 d . . .
C30 C 0.76123(16) 0.67421(11) 0.29799(11) 0.0251(4) Uani 1 1 d . . .
C10 C 0.63373(19) 0.88980(13) 0.45788(13) 0.0397(5) Uani 1 1 d . . .
H10 H 0.7040 0.9036 0.4886 0.048 Uiso 1 1 calc R . .
C24 C 0.61122(15) 0.74720(11) 0.21827(11) 0.0255(4) Uani 1 1 d . . .
C25 C 0.54206(16) 0.72847(13) 0.14978(11) 0.0324(4) Uani 1 1 d . . .
H25 H 0.5196 0.6738 0.1393 0.039 Uiso 1 1 calc R . .
C27 C 0.53860(18) 0.86908(14) 0.11070(13) 0.0396(5) Uani 1 1 d . . .
H27 H 0.5146 0.9105 0.0738 0.047 Uiso 1 1 calc R . .
C13 C 0.49860(16) 0.45316(11) 0.26947(12) 0.0310(4) Uani 1 1 d . . .
C31 C 0.79066(19) 0.62527(13) 0.36467(12) 0.0364(5) Uani 1 1 d . . .
H31 H 0.7283 0.6004 0.3940 0.044 Uiso 1 1 calc R . .
C21 C 0.25689(18) 0.60145(12) 0.19337(13) 0.0370(5) Uani 1 1 d . . .
H21A H 0.2132 0.6010 0.1412 0.055 Uiso 1 1 calc R . .
H21B H 0.2975 0.6538 0.2006 0.055 Uiso 1 1 calc R . .
H21C H 0.2003 0.5933 0.2371 0.055 Uiso 1 1 calc R . .
C11 C 0.59047(17) 0.81066(12) 0.46176(11) 0.0313(4) Uani 1 1 d . . .
C29 C 0.64335(16) 0.82831(11) 0.23247(12) 0.0287(4) Uani 1 1 d . . .
H29 H 0.6905 0.8421 0.2791 0.034 Uiso 1 1 calc R . .
C6 C 0.48889(16) 0.79049(11) 0.41447(11) 0.0268(4) Uani 1 1 d . . .
C2 C 0.30334(15) 0.60917(12) 0.45510(11) 0.0281(4) Uani 1 1 d . . .
H2 H 0.2497 0.5946 0.4964 0.034 Uiso 1 1 calc R . .
C32 C 0.9086(2) 0.61240(14) 0.38871(14) 0.0439(5) Uani 1 1 d . . .
H32 H 0.9261 0.5794 0.4346 0.053 Uiso 1 1 calc R . .
C16 C 0.37218(18) 0.48920(12) 0.12631(12) 0.0343(5) Uani 1 1 d . . .
H16 H 0.3281 0.5005 0.0777 0.041 Uiso 1 1 calc R . .
C4 C 0.31847(18) 0.74301(13) 0.52578(12) 0.0372(5) Uani 1 1 d . . .
H4A H 0.3883 0.7614 0.5580 0.056 Uiso 1 1 calc R . .
H4B H 0.2619 0.7155 0.5611 0.056 Uiso 1 1 calc R . .
H4C H 0.2790 0.7899 0.5001 0.056 Uiso 1 1 calc R . .
C5 C 0.24426(18) 0.47738(12) 0.38925(13) 0.0379(5) Uani 1 1 d . . .
H5A H 0.1871 0.4811 0.3434 0.057 Uiso 1 1 calc R . .
H5B H 0.2003 0.4717 0.4395 0.057 Uiso 1 1 calc R . .
H5C H 0.2962 0.4300 0.3823 0.057 Uiso 1 1 calc R . .
C18 C 0.32510(19) 0.82624(13) 0.31168(13) 0.0407(5) Uani 1 1 d . . .
H18A H 0.2873 0.8758 0.2903 0.061 Uiso 1 1 calc R . .
H18B H 0.2667 0.7956 0.3429 0.061 Uiso 1 1 calc R . .
H18C H 0.3525 0.7928 0.2667 0.061 Uiso 1 1 calc R . .
C35 C 0.85624(16) 0.70659(12) 0.25477(12) 0.0322(4) Uani 1 1 d . . .
H35 H 0.8397 0.7385 0.2079 0.039 Uiso 1 1 calc R . .
C28 C 0.60667(18) 0.88835(13) 0.17881(13) 0.0363(5) Uani 1 1 d . . .
H28 H 0.6285 0.9432 0.1890 0.044 Uiso 1 1 calc R . .
C19 C 0.65148(19) 0.74886(13) 0.51639(13) 0.0420(5) Uani 1 1 d . . .
H19A H 0.6069 0.7437 0.5665 0.063 Uiso 1 1 calc R . .
H19B H 0.7337 0.7666 0.5293 0.063 Uiso 1 1 calc R . .
H19C H 0.6534 0.6962 0.4889 0.063 Uiso 1 1 calc R . .
C8 C 0.4761(2) 0.92729(12) 0.36612(12) 0.0403(5) Uani 1 1 d . . .
H8 H 0.4356 0.9676 0.3346 0.048 Uiso 1 1 calc R . .
C34 C 0.97492(18) 0.69271(13) 0.27951(14) 0.0432(5) Uani 1 1 d . . .
H34 H 1.0383 0.7153 0.2494 0.052 Uiso 1 1 calc R . .
C9 C 0.5779(2) 0.94921(12) 0.41081(13) 0.0427(5) Uani 1 1 d . . .
C26 C 0.50542(17) 0.78979(15) 0.09621(13) 0.0402(5) Uani 1 1 d . . .
H26 H 0.4575 0.7767 0.0497 0.048 Uiso 1 1 calc R . .
C20 C 0.5648(2) 0.43238(13) 0.34684(14) 0.0454(6) Uani 1 1 d . . .
H20A H 0.6042 0.4811 0.3687 0.068 Uiso 1 1 calc R . .
H20B H 0.6253 0.3908 0.3363 0.068 Uiso 1 1 calc R . .
H20C H 0.5080 0.4116 0.3862 0.068 Uiso 1 1 calc R . .
C23 C 0.4819(2) 0.37989(16) 0.05044(16) 0.0573(7) Uani 1 1 d . . .
H23A H 0.5685 0.3712 0.0456 0.086 Uiso 1 1 calc R . .
H23B H 0.4513 0.4100 0.0032 0.086 Uiso 1 1 calc R . .
H23C H 0.4412 0.3273 0.0533 0.086 Uiso 1 1 calc R . .
C22 C 0.6283(3) 1.03435(14) 0.40817(17) 0.0678(8) Uani 1 1 d . . .
H22A H 0.5867 1.0652 0.3653 0.102 Uiso 1 1 calc R . .
H22B H 0.7142 1.0320 0.3972 0.102 Uiso 1 1 calc R . .
H22C H 0.6166 1.0610 0.4604 0.102 Uiso 1 1 calc R . .

loop_
_atom_site_aniso_label
_atom_site_aniso_U_11
_atom_site_aniso_U_22
_atom_site_aniso_U_33
_atom_site_aniso_U_23
_atom_site_aniso_U_13
_atom_site_aniso_U_12
Ni1 0.02292(13) 0.02321(13) 0.02577(14) 0.00028(10) 0.00570(9) -0.00209(9)
N3 0.0239(8) 0.0269(8) 0.0237(8) -0.0015(7) 0.0042(6) -0.0017(6)
N2 0.0241(8) 0.0244(8) 0.0249(8) 0.0009(6) 0.0018(6) -0.0006(6)
N1 0.0257(8) 0.0226(8) 0.0260(8) -0.0004(6) 0.0016(6) -0.0013(6)
C7 0.0374(11) 0.0285(10) 0.0285(10) -0.0011(9) 0.0064(8) 0.0063(9)
C33 0.0317(11) 0.0476(14) 0.0566(15) -0.0056(12) -0.0093(11) 0.0105(10)
C15 0.0392(11) 0.0337(12) 0.0389(12) -0.0096(9) 0.0102(10) -0.0054(9)
C1 0.0231(9) 0.0322(10) 0.0227(9) 0.0017(8) 0.0000(7) 0.0029(8)
C3 0.0222(9) 0.0291(10) 0.0268(10) 0.0056(8) 0.0000(7) -0.0028(7)
C14 0.0332(11) 0.0283(11) 0.0542(14) -0.0072(10) 0.0067(10) 0.0046(9)
C12 0.0232(9) 0.0226(9) 0.0269(10) -0.0003(8) 0.0038(8) -0.0049(7)
C17 0.0286(10) 0.0263(10) 0.0296(10) 0.0011(8) 0.0031(8) -0.0038(8)
C30 0.0269(9) 0.0230(9) 0.0256(10) -0.0056(8) 0.0028(8) -0.0002(7)
C10 0.0447(12) 0.0388(12) 0.0358(12) -0.0105(10) 0.0019(10) -0.0110(10)
C24 0.0198(8) 0.0331(11) 0.0238(10) -0.0005(8) 0.0074(7) -0.0002(7)
C25 0.0262(10) 0.0405(12) 0.0307(11) -0.0029(9) 0.0052(8) -0.0036(9)
C27 0.0357(11) 0.0474(14) 0.0360(12) 0.0112(10) 0.0089(10) 0.0153(10)
C13 0.0289(10) 0.0244(10) 0.0396(12) -0.0008(9) 0.0010(9) 0.0003(8)
C31 0.0377(11) 0.0407(12) 0.0310(11) 0.0046(9) 0.0035(9) 0.0003(9)
C21 0.0380(11) 0.0366(12) 0.0360(12) 0.0020(9) -0.0052(9) 0.0049(9)
C11 0.0367(11) 0.0277(11) 0.0296(11) -0.0047(8) 0.0041(9) -0.0021(9)
C29 0.0271(10) 0.0287(10) 0.0307(11) 0.0007(8) 0.0041(8) -0.0005(8)
C6 0.0307(10) 0.0242(10) 0.0258(10) -0.0026(8) 0.0075(8) 0.0016(8)
C2 0.0230(9) 0.0356(11) 0.0260(10) 0.0025(8) 0.0056(8) -0.0026(8)
C32 0.0470(13) 0.0467(13) 0.0376(13) 0.0037(10) -0.0050(10) 0.0113(11)
C16 0.0401(12) 0.0362(12) 0.0266(10) 0.0003(9) 0.0004(9) -0.0063(9)
C4 0.0406(11) 0.0406(12) 0.0309(11) -0.0049(9) 0.0099(9) 0.0007(9)
C5 0.0373(11) 0.0358(12) 0.0408(12) 0.0024(10) 0.0058(9) -0.0119(9)
C18 0.0437(12) 0.0389(12) 0.0396(13) 0.0006(10) -0.0009(10) 0.0130(10)
C35 0.0287(10) 0.0327(11) 0.0355(11) 0.0039(9) 0.0038(8) 0.0008(8)
C28 0.0356(11) 0.0337(11) 0.0401(13) 0.0052(10) 0.0104(9) 0.0072(9)
C19 0.0442(12) 0.0389(13) 0.0423(13) -0.0055(10) -0.0116(10) -0.0003(10)
C8 0.0614(14) 0.0261(11) 0.0339(12) 0.0008(9) 0.0113(11) 0.0084(10)
C34 0.0265(11) 0.0433(13) 0.0601(15) 0.0035(11) 0.0079(10) 0.0015(9)
C9 0.0640(15) 0.0262(11) 0.0384(12) -0.0053(10) 0.0150(11) -0.0065(10)
C26 0.0282(10) 0.0639(16) 0.0286(11) 0.0031(10) 0.0000(9) 0.0043(10)
C20 0.0433(13) 0.0382(13) 0.0542(14) 0.0021(11) -0.0091(11) 0.0108(10)
C23 0.0623(16) 0.0577(16) 0.0525(16) -0.0211(13) 0.0146(13) -0.0032(13)
C22 0.099(2) 0.0343(14) 0.0707(18) -0.0036(13) 0.0212(16) -0.0187(14)

loop_
_atom_type_symbol
_atom_type_description
_atom_type_scat_dispersion_real
_atom_type_scat_dispersion_imag
_atom_type_scat_source
C C 0.0033 0.0016 'International Tables Vol C Tables 4.2.6.8 and 6.1.1.4'
H H 0.0000 0.0000 'International Tables Vol C Tables 4.2.6.8 and 6.1.1.4'
N N 0.0061 0.0033 'International Tables Vol C Tables 4.2.6.8 and 6.1.1.4'
Ni Ni 0.3393 1.1124 'International Tables Vol C Tables 4.2.6.8 and 6.1.1.4'

loop_
_geom_angle_atom_site_label_1
_geom_angle_atom_site_label_2
_geom_angle_atom_site_label_3
_geom_angle
_geom_angle_site_symmetry_1
_geom_angle_site_symmetry_3
_geom_angle_publ_flag
N3 Ni1 N2 144.61(7) . . ?
N3 Ni1 N1 121.08(7) . . ?
N2 Ni1 N1 94.28(6) . . ?
C30 N3 C24 117.88(14) . . ?
C30 N3 Ni1 126.64(12) . . ?
C24 N3 Ni1 113.49(11) . . ?
C3 N2 C12 123.55(15) . . ?
C3 N2 Ni1 128.76(13) . . ?
C12 N2 Ni1 107.69(10) . . ?
C1 N1 C6 120.24(15) . . ?
C1 N1 Ni1 126.61(13) . . ?
C6 N1 Ni1 112.86(11) . . ?
C8 C7 C6 118.21(19) . . ?
C8 C7 C18 120.59(19) . . ?
C6 C7 C18 121.17(18) . . ?
C34 C33 C32 119.0(2) . . ?
C34 C33 H33 120.5 . . ?
C32 C33 H33 120.5 . . ?
C14 C15 C16 118.03(18) . . ?
C14 C15 C23 121.3(2) . . ?
C16 C15 C23 120.7(2) . . ?
N1 C1 C2 123.14(16) . . ?
N1 C1 C4 118.39(16) . . ?
C2 C1 C4 118.46(16) . . ?
N2 C3 C2 121.06(16) . . ?
N2 C3 C5 119.45(17) . . ?
C2 C3 C5 119.47(16) . . ?
C15 C14 C13 123.06(19) . . ?
C15 C14 H14 118.5 . . ?
C13 C14 H14 118.5 . . ?
C17 C12 C13 120.86(17) . . ?
C17 C12 N2 119.43(16) . . ?
C13 C12 N2 119.43(16) . . ?
C16 C17 C12 118.61(17) . . ?
C16 C17 C21 121.06(18) . . ?
C12 C17 C21 120.32(17) . . ?
C35 C30 C31 117.21(17) . . ?
C35 C30 N3 123.49(17) . . ?
C31 C30 N3 119.24(16) . . ?
C9 C10 C11 122.4(2) . . ?
C9 C10 H10 118.8 . . ?
C11 C10 H10 118.8 . . ?
C25 C24 C29 118.87(18) . . ?
C25 C24 N3 119.73(17) . . ?
C29 C24 N3 121.20(17) . . ?
C24 C25 C26 120.25(19) . . ?
C24 C25 H25 119.9 . . ?
C26 C25 H25 119.9 . . ?
C26 C27 C28 120.0(2) . . ?
C26 C27 H27 120.0 . . ?
C28 C27 H27 120.0 . . ?
C14 C13 C12 117.57(18) . . ?
C14 C13 C20 121.66(18) . . ?
C12 C13 C20 120.77(17) . . ?
C32 C31 C30 121.26(19) . . ?
C32 C31 H31 119.4 . . ?
C30 C31 H31 119.4 . . ?
C17 C21 H21A 109.5 . . ?
C17 C21 H21B 109.5 . . ?
H21A C21 H21B 109.5 . . ?
C17 C21 H21C 109.5 . . ?
H21A C21 H21C 109.5 . . ?
H21B C21 H21C 109.5 . . ?
C10 C11 C6 118.22(18) . . ?
C10 C11 C19 120.47(18) . . ?
C6 C11 C19 121.31(17) . . ?
C28 C29 C24 120.25(19) . . ?
C28 C29 H29 119.9 . . ?
C24 C29 H29 119.9 . . ?
C7 C6 C11 121.00(17) . . ?
C7 C6 N1 118.46(17) . . ?
C11 C6 N1 120.46(16) . . ?
C1 C2 C3 124.90(16) . . ?
C1 C2 H2 117.6 . . ?
C3 C2 H2 117.6 . . ?
C31 C32 C33 120.8(2) . . ?
C31 C32 H32 119.6 . . ?
C33 C32 H32 119.6 . . ?
C17 C16 C15 121.83(19) . . ?
C17 C16 H16 119.1 . . ?
C15 C16 H16 119.1 . . ?
C1 C4 H4A 109.5 . . ?
C1 C4 H4B 109.5 . . ?
H4A C4 H4B 109.5 . . ?
C1 C4 H4C 109.5 . . ?
H4A C4 H4C 109.5 . . ?
H4B C4 H4C 109.5 . . ?
C3 C5 H5A 109.5 . . ?
C3 C5 H5B 109.5 . . ?
H5A C5 H5B 109.5 . . ?
C3 C5 H5C 109.5 . . ?
H5A C5 H5C 109.5 . . ?
H5B C5 H5C 109.5 . . ?
C7 C18 H18A 109.5 . . ?
C7 C18 H18B 109.5 . . ?
H18A C18 H18B 109.5 . . ?
C7 C18 H18C 109.5 . . ?
H18A C18 H18C 109.5 . . ?
H18B C18 H18C 109.5 . . ?
C34 C35 C30 120.85(19) . . ?
C34 C35 H35 119.6 . . ?
C30 C35 H35 119.6 . . ?
C27 C28 C29 120.5(2) . . ?
C27 C28 H28 119.8 . . ?
C29 C28 H28 119.8 . . ?
C11 C19 H19A 109.5 . . ?
C11 C19 H19B 109.5 . . ?
H19A C19 H19B 109.5 . . ?
C11 C19 H19C 109.5 . . ?
H19A C19 H19C 109.5 . . ?
H19B C19 H19C 109.5 . . ?
C9 C8 C7 122.5(2) . . ?
C9 C8 H8 118.8 . . ?
C7 C8 H8 118.8 . . ?
C33 C34 C35 120.8(2) . . ?
C33 C34 H34 119.6 . . ?
C35 C34 H34 119.6 . . ?
C8 C9 C10 117.68(19) . . ?
C8 C9 C22 121.7(2) . . ?
C10 C9 C22 120.6(2) . . ?
C27 C26 C25 120.1(2) . . ?
C27 C26 H26 119.9 . . ?
C25 C26 H26 119.9 . . ?
C13 C20 H20A 109.5 . . ?
C13 C20 H20B 109.5 . . ?
H20A C20 H20B 109.5 . . ?
C13 C20 H20C 109.5 . . ?
H20A C20 H20C 109.5 . . ?
H20B C20 H20C 109.5 . . ?
C15 C23 H23A 109.5 . . ?
C15 C23 H23B 109.5 . . ?
H23A C23 H23B 109.5 . . ?
C15 C23 H23C 109.5 . . ?
H23A C23 H23C 109.5 . . ?
H23B C23 H23C 109.5 . . ?
C9 C22 H22A 109.5 . . ?
C9 C22 H22B 109.5 . . ?
H22A C22 H22B 109.5 . . ?
C9 C22 H22C 109.5 . . ?
H22A C22 H22C 109.5 . . ?
H22B C22 H22C 109.5 . . ?

loop_
_geom_bond_atom_site_label_1
_geom_bond_atom_site_label_2
_geom_bond_distance
_geom_bond_site_symmetry_2
_geom_bond_publ_flag
Ni1 N3 1.8230(14) . ?
Ni1 N2 1.8264(15) . ?
Ni1 N1 1.8326(15) . ?
N3 C30 1.406(2) . ?
N3 C24 1.421(2) . ?
N2 C3 1.329(2) . ?
N2 C12 1.431(2) . ?
N1 C1 1.336(2) . ?
N1 C6 1.440(2) . ?
C7 C8 1.390(3) . ?
C7 C6 1.400(3) . ?
C7 C18 1.507(3) . ?
C33 C34 1.370(3) . ?
C33 C32 1.382(3) . ?
C33 H33 0.9500 . ?
C15 C14 1.372(3) . ?
C15 C16 1.394(3) . ?
C15 C23 1.513(3) . ?
C1 C2 1.388(3) . ?
C1 C4 1.519(3) . ?
C3 C2 1.391(3) . ?
C3 C5 1.512(3) . ?
C14 C13 1.394(3) . ?
C14 H14 0.9500 . ?
C12 C17 1.403(3) . ?
C12 C13 1.405(2) . ?
C17 C16 1.387(3) . ?
C17 C21 1.511(3) . ?
C30 C35 1.398(2) . ?
C30 C31 1.398(3) . ?
C10 C9 1.388(3) . ?
C10 C11 1.392(3) . ?
C10 H10 0.9500 . ?
C24 C25 1.388(3) . ?
C24 C29 1.401(3) . ?
C25 C26 1.398(3) . ?
C25 H25 0.9500 . ?
C27 C26 1.377(3) . ?
C27 C28 1.379(3) . ?
C27 H27 0.9500 . ?
C13 C20 1.500(3) . ?
C31 C32 1.380(3) . ?
C31 H31 0.9500 . ?
C21 H21A 0.9800 . ?
C21 H21B 0.9800 . ?
C21 H21C 0.9800 . ?
C11 C6 1.400(3) . ?
C11 C19 1.511(3) . ?
C29 C28 1.383(3) . ?
C29 H29 0.9500 . ?
C2 H2 0.9500 . ?
C32 H32 0.9500 . ?
C16 H16 0.9500 . ?
C4 H4A 0.9800 . ?
C4 H4B 0.9800 . ?
C4 H4C 0.9800 . ?
C5 H5A 0.9800 . ?
C5 H5B 0.9800 . ?
C5 H5C 0.9800 . ?
C18 H18A 0.9800 . ?
C18 H18B 0.9800 . ?
C18 H18C 0.9800 . ?
C35 C34 1.393(3) . ?
C35 H35 0.9500 . ?
C28 H28 0.9500 . ?
C19 H19A 0.9800 . ?
C19 H19B 0.9800 . ?
C19 H19C 0.9800 . ?
C8 C9 1.387(3) . ?
C8 H8 0.9500 . ?
C34 H34 0.9500 . ?
C9 C22 1.511(3) . ?
C26 H26 0.9500 . ?
C20 H20A 0.9800 . ?
C20 H20B 0.9800 . ?
C20 H20C 0.9800 . ?
C23 H23A 0.9800 . ?
C23 H23B 0.9800 . ?
C23 H23C 0.9800 . ?
C22 H22A 0.9800 . ?
C22 H22B 0.9800 . ?
C22 H22C 0.9800 . ?
